data_7157539
loop_
_publ_author_name
'Panday, Anoop Kumar'
'Ali, Danish'
'Choudhury, Lokman H.'

_publ_section_title
;
 One-pot synthesis of pyrimidine linked naphthoquinone-fused pyrroles by
 iodine-mediated multicomponent reactions.
;
_journal_issue 26
_journal_name_full 'Organic &amp; biomolecular chemistry'
_journal_page_first 4997
_journal_page_last 5007
_journal_paper_doi 10.1039/d0ob00591f
_journal_volume 18
_journal_year 2020
_chemical_formula_sum 'C25 H16 F3 N3 O5'
_chemical_formula_weight 495.41
_space_group_crystal_system monoclinic
_space_group_IT_number 14
_space_group_name_Hall '-P 2ybc'
_space_group_name_H-M_alt 'P 1 21/c 1'
_atom_sites_solution_hydrogens geom
_audit_creation_method SHELXL-2014/7
_audit_update_record
;
2019-12-24 deposited with the CCDC.	2020-06-10 downloaded from the CCDC.
;
_cell_angle_alpha 90
_cell_angle_beta 94.106(14)
_cell_angle_gamma 90
_cell_formula_units_Z 4
_cell_length_a 12.391(7)
_cell_length_b 8.165(5)
_cell_length_c 21.573(12)
_cell_measurement_reflns_used 1957
_cell_measurement_temperature 298(2)
_cell_measurement_theta_max 22.493
_cell_measurement_theta_min 2.990
_cell_volume 2177(2)
_computing_cell_refinement 'Bruker SAINT'
_computing_data_collection 'Bruker APEX2'
_computing_data_reduction 'Bruker SAINT'
_computing_molecular_graphics 'Bruker SHELXTL'
_computing_publication_material 'Bruker SHELXTL'
_computing_structure_refinement 'SHELXL-2014 (Sheldrick 2014)'
_computing_structure_solution 'SHELXS-97 (Sheldrick 2008)'
_diffrn_ambient_temperature 298(2)
_diffrn_measured_fraction_theta_full 0.998
_diffrn_measured_fraction_theta_max 0.998
_diffrn_measurement_device_type 'Bruker APEX-II CCD'
_diffrn_measurement_method '\f and \w scans'
_diffrn_radiation_type MoK\a
_diffrn_radiation_wavelength 0.71073
_diffrn_reflns_av_R_equivalents 0.2325
_diffrn_reflns_av_unetI/netI 0.2070
_diffrn_reflns_Laue_measured_fraction_full 0.998
_diffrn_reflns_Laue_measured_fraction_max 0.998
_diffrn_reflns_limit_h_max 13
_diffrn_reflns_limit_h_min -13
_diffrn_reflns_limit_k_max 8
_diffrn_reflns_limit_k_min -8
_diffrn_reflns_limit_l_max 23
_diffrn_reflns_limit_l_min -23
_diffrn_reflns_number 15757
_diffrn_reflns_point_group_measured_fraction_full 0.998
_diffrn_reflns_point_group_measured_fraction_max 0.998
_diffrn_reflns_theta_full 22.493
_diffrn_reflns_theta_max 22.493
_diffrn_reflns_theta_min 2.990
_exptl_absorpt_coefficient_mu 0.124
_exptl_absorpt_correction_T_max 0.994
_exptl_absorpt_correction_T_min 0.985
_exptl_absorpt_correction_type multi-scan
_exptl_absorpt_process_details SADABS-2016/2
_exptl_crystal_colour YELLOW
_exptl_crystal_density_diffrn 1.512
_exptl_crystal_description NEEDLELIKE
_exptl_crystal_F_000 1016
_exptl_crystal_size_max 0.30
_exptl_crystal_size_mid 0.100
_exptl_crystal_size_min 0.050
_refine_diff_density_max 0.392
_refine_diff_density_min -0.386
_refine_diff_density_rms 0.072
_refine_ls_extinction_method none
_refine_ls_goodness_of_fit_ref 1.017
_refine_ls_hydrogen_treatment constr
_refine_ls_matrix_type full
_refine_ls_number_parameters 327
_refine_ls_number_reflns 2832
_refine_ls_number_restraints 0
_refine_ls_restrained_S_all 1.017
_refine_ls_R_factor_all 0.2596
_refine_ls_R_factor_gt 0.0973
_refine_ls_shift/su_max 0.000
_refine_ls_shift/su_mean 0.000
_refine_ls_structure_factor_coef Fsqd
_refine_ls_weighting_details 'w=1/[\s^2^(Fo^2^)+(0.0327P)^2^+12.1832P] where P=(Fo^2^+2Fc^2^)/3'
_refine_ls_weighting_scheme calc
_refine_ls_wR_factor_gt 0.1587
_refine_ls_wR_factor_ref 0.2240
_reflns_Friedel_coverage 0.000
_reflns_number_gt 1122
_reflns_number_total 2832
_reflns_threshold_expression 'I > 2\s(I)'
_cod_data_source_file d0ob00591f2.cif
_cod_data_source_block M_a
_cod_depositor_comments 'Adding full bibliography for 7157538--7157539.cif.'
_cod_original_sg_symbol_H-M 'P 21/c'
_cod_database_code 7157539
_shelx_shelxl_version_number 2014/7
_shelx_space_group_comment
;
The symmetry employed for this shelxl refinement is uniquely defined
by the following loop, which should always be used as a source of
symmetry information in preference to the above space-group names.
They are only intended as comments.
;
_shelx_estimated_absorpt_t_min 0.941
_shelx_estimated_absorpt_t_max 0.988

loop_
_space_group_symop_operation_xyz
'x, y, z'
'-x, y+1/2, -z+1/2'
'-x, -y, -z'
'x, -y-1/2, z-1/2'

loop_
_atom_site_label
_atom_site_type_symbol
_atom_site_fract_x
_atom_site_fract_y
_atom_site_fract_z
_atom_site_U_iso_or_equiv
_atom_site_adp_type
_atom_site_occupancy
_atom_site_site_symmetry_order
_atom_site_calc_flag
_atom_site_refinement_flags_posn
_atom_site_refinement_flags_adp
_atom_site_refinement_flags_occupancy
_atom_site_disorder_assembly
_atom_site_disorder_group
C1 C 0.5681(8) 0.4326(13) 0.8215(5) 0.043(3) Uani 1 1 d . . . . .
C2 C 0.5577(8) 0.4039(13) 0.8868(5) 0.045(3) Uani 1 1 d . . . . .
C3 C 0.6579(8) 0.4405(12) 0.9268(5) 0.039(3) Uani 1 1 d . . . . .
C4 C 0.6552(10) 0.4299(13) 0.9908(5) 0.058(3) Uani 1 1 d . . . . .
H2 H 0.5912 0.4013 1.0081 0.070 Uiso 1 1 calc R U . . .
C5 C 0.7469(12) 0.4617(14) 1.0289(6) 0.068(4) Uani 1 1 d . . . . .
H3 H 0.7453 0.4511 1.0718 0.082 Uiso 1 1 calc R U . . .
C6 C 0.8390(10) 0.5080(15) 1.0041(6) 0.070(4) Uani 1 1 d . . . . .
H4 H 0.8996 0.5342 1.0301 0.084 Uiso 1 1 calc R U . . .
C7 C 0.8446(9) 0.5169(14) 0.9406(6) 0.061(3) Uani 1 1 d . . . . .
H5 H 0.9097 0.5436 0.9242 0.073 Uiso 1 1 calc R U . . .
C8 C 0.7542(9) 0.4865(12) 0.9015(5) 0.042(3) Uani 1 1 d . . . . .
C9 C 0.7607(7) 0.5083(12) 0.8336(5) 0.039(3) Uani 1 1 d . . . . .
C10 C 0.6610(7) 0.4818(11) 0.7959(5) 0.032(3) Uani 1 1 d . . . . .
C11 C 0.6391(7) 0.4904(11) 0.7307(5) 0.033(3) Uani 1 1 d . . . . .
C12 C 0.5301(8) 0.4541(12) 0.7196(5) 0.040(3) Uani 1 1 d . . . . .
C13 C 0.4573(8) 0.4492(13) 0.6629(5) 0.042(3) Uani 1 1 d . . . . .
C14 C 0.4881(8) 0.3800(13) 0.6085(5) 0.050(3) Uani 1 1 d . . . . .
H6 H 0.5561 0.3322 0.6071 0.060 Uiso 1 1 calc R U . . .
C15 C 0.4164(9) 0.3826(13) 0.5555(5) 0.056(3) Uani 1 1 d . . . . .
H7 H 0.4371 0.3370 0.5187 0.067 Uiso 1 1 calc R U . . .
C16 C 0.3140(8) 0.4526(14) 0.5572(6) 0.047(3) Uani 1 1 d . . . . .
C17 C 0.2415(12) 0.458(2) 0.5020(7) 0.078(4) Uani 1 1 d . . . . .
C18 C 0.2849(8) 0.5182(14) 0.6118(6) 0.054(3) Uani 1 1 d . . . . .
H8 H 0.2162 0.5631 0.6136 0.065 Uiso 1 1 calc R U . . .
C19 C 0.3551(9) 0.5195(13) 0.6644(5) 0.051(3) Uani 1 1 d . . . . .
H9 H 0.3342 0.5672 0.7008 0.061 Uiso 1 1 calc R U . . .
C20 C 0.7159(7) 0.5399(11) 0.6837(4) 0.034(3) Uani 1 1 d . . . . .
H10 H 0.6715 0.5546 0.6447 0.041 Uiso 1 1 calc R U . . .
C21 C 0.7674(8) 0.7033(12) 0.6979(4) 0.033(3) Uani 1 1 d . . . . .
C22 C 0.9177(8) 0.8868(11) 0.6892(5) 0.059(3) Uani 1 1 d . . . . .
H16 H 0.9246 0.9141 0.7326 0.089 Uiso 1 1 calc R U . . .
H15 H 0.8719 0.9655 0.6673 0.089 Uiso 1 1 calc R U . . .
H14 H 0.9879 0.8880 0.6730 0.089 Uiso 1 1 calc R U . . .
C23 C 0.9359(9) 0.6021(13) 0.6603(5) 0.044(3) Uani 1 1 d . . . . .
C24 C 0.9661(8) 0.3155(13) 0.6376(6) 0.077(4) Uani 1 1 d . . . . .
H13 H 1.0315 0.3631 0.6244 0.116 Uiso 1 1 calc R U . . .
H11 H 0.9304 0.2557 0.6037 0.116 Uiso 1 1 calc R U . . .
H12 H 0.9833 0.2426 0.6718 0.116 Uiso 1 1 calc R U . . .
C25 C 0.7932(8) 0.4032(14) 0.6719(5) 0.045(3) Uani 1 1 d . . . . .
F1 F 0.2503(9) 0.5901(10) 0.4700(4) 0.172(5) Uani 1 1 d . . . . .
F2 F 0.2606(7) 0.3460(11) 0.4594(4) 0.113(3) Uani 1 1 d . . . . .
F3 F 0.1417(6) 0.4354(15) 0.5105(4) 0.170(5) Uani 1 1 d . . . . .
N1 N 0.4892(6) 0.4173(10) 0.7756(4) 0.046(2) Uani 1 1 d . . . . .
H1 H 0.4235 0.3890 0.7805 0.055 Uiso 1 1 calc R U . . .
N2 N 0.8706(6) 0.7249(9) 0.6813(4) 0.034(2) Uani 1 1 d . . . . .
N3 N 0.8942(6) 0.4462(10) 0.6573(4) 0.046(2) Uani 1 1 d . . . . .
O1 O 0.4747(6) 0.3523(10) 0.9067(3) 0.076(3) Uani 1 1 d . . . . .
O2 O 0.8450(5) 0.5453(8) 0.8106(3) 0.051(2) Uani 1 1 d . . . . .
O3 O 0.7190(5) 0.8150(8) 0.7202(3) 0.054(2) Uani 1 1 d . . . . .
O4 O 0.7656(6) 0.2608(9) 0.6731(4) 0.069(3) Uani 1 1 d . . . . .
O5 O 1.0273(6) 0.6299(9) 0.6484(4) 0.085(3) Uani 1 1 d . . . . .

loop_
_atom_site_aniso_label
_atom_site_aniso_U_11
_atom_site_aniso_U_22
_atom_site_aniso_U_33
_atom_site_aniso_U_23
_atom_site_aniso_U_13
_atom_site_aniso_U_12
C1 0.027(7) 0.057(8) 0.048(8) -0.004(6) 0.016(6) -0.016(6)
C2 0.030(7) 0.055(8) 0.053(8) 0.000(7) 0.019(6) -0.006(6)
C3 0.033(7) 0.033(7) 0.053(8) 0.003(6) 0.011(6) 0.011(6)
C4 0.069(9) 0.060(9) 0.048(8) 0.012(7) 0.020(7) 0.015(7)
C5 0.088(10) 0.065(9) 0.052(8) 0.014(8) 0.000(9) 0.001(9)
C6 0.065(9) 0.079(10) 0.066(10) 0.004(8) 0.005(8) -0.007(8)
C7 0.045(8) 0.072(9) 0.066(9) -0.001(8) 0.004(7) 0.004(7)
C8 0.039(7) 0.039(7) 0.049(7) -0.001(6) 0.006(6) 0.011(6)
C9 0.022(6) 0.030(7) 0.066(8) 0.000(6) 0.005(6) 0.004(5)
C10 0.015(6) 0.037(7) 0.046(7) 0.000(6) 0.011(5) -0.004(5)
C11 0.024(6) 0.028(6) 0.049(7) 0.006(6) 0.016(5) -0.005(5)
C12 0.027(7) 0.045(7) 0.049(7) -0.007(6) 0.022(6) -0.003(6)
C13 0.013(6) 0.050(7) 0.064(8) 0.003(7) 0.017(6) -0.009(5)
C14 0.037(7) 0.050(8) 0.065(8) -0.004(7) 0.015(7) 0.000(6)
C15 0.045(8) 0.062(9) 0.060(8) -0.001(7) 0.002(7) -0.014(7)
C16 0.022(7) 0.058(8) 0.060(8) 0.012(7) -0.002(7) -0.020(6)
C17 0.066(10) 0.075(12) 0.091(12) -0.026(10) -0.022(10) 0.020(9)
C18 0.035(7) 0.067(9) 0.062(8) 0.007(8) 0.012(7) -0.012(6)
C19 0.049(8) 0.062(8) 0.042(7) 0.006(7) 0.014(6) -0.021(7)
C20 0.022(5) 0.043(7) 0.040(6) 0.006(6) 0.010(5) -0.002(6)
C21 0.023(6) 0.030(7) 0.046(7) 0.004(6) 0.002(5) -0.009(6)
C22 0.060(8) 0.025(7) 0.095(9) 0.001(6) 0.024(7) -0.016(6)
C23 0.030(7) 0.045(8) 0.059(8) -0.001(6) 0.020(6) 0.011(6)
C24 0.046(7) 0.048(8) 0.141(12) -0.014(8) 0.030(8) 0.027(7)
C25 0.035(7) 0.046(8) 0.057(8) -0.004(7) 0.022(6) 0.000(7)
F1 0.262(13) 0.072(6) 0.164(9) 0.051(7) -0.122(9) -0.044(7)
F2 0.130(8) 0.114(7) 0.090(6) -0.004(6) -0.022(5) -0.015(6)
F3 0.046(5) 0.378(17) 0.083(6) -0.012(8) -0.009(5) -0.001(7)
N1 0.019(5) 0.054(6) 0.066(7) -0.006(5) 0.012(5) -0.009(5)
N2 0.015(5) 0.026(5) 0.063(6) 0.005(5) 0.012(4) -0.001(4)
N3 0.031(5) 0.027(6) 0.083(7) -0.005(5) 0.017(5) 0.010(5)
O1 0.050(5) 0.119(7) 0.062(5) 0.015(5) 0.024(5) -0.020(5)
O2 0.028(4) 0.056(5) 0.069(5) 0.008(4) 0.009(4) -0.005(4)
O3 0.034(4) 0.032(5) 0.097(6) -0.012(4) 0.019(4) 0.007(4)
O4 0.061(5) 0.028(5) 0.121(7) -0.010(5) 0.033(5) -0.012(4)
O5 0.030(5) 0.065(6) 0.166(9) -0.012(6) 0.046(6) 0.000(4)

loop_
_atom_type_symbol
_atom_type_description
_atom_type_scat_dispersion_real
_atom_type_scat_dispersion_imag
_atom_type_scat_source
C C 0.0033 0.0016 'International Tables Vol C Tables 4.2.6.8 and 6.1.1.4'
H H 0.0000 0.0000 'International Tables Vol C Tables 4.2.6.8 and 6.1.1.4'
F F 0.0171 0.0103 'International Tables Vol C Tables 4.2.6.8 and 6.1.1.4'
N N 0.0061 0.0033 'International Tables Vol C Tables 4.2.6.8 and 6.1.1.4'
O O 0.0106 0.0060 'International Tables Vol C Tables 4.2.6.8 and 6.1.1.4'

loop_
_geom_angle_atom_site_label_1
_geom_angle_atom_site_label_2
_geom_angle_atom_site_label_3
_geom_angle
_geom_angle_site_symmetry_1
_geom_angle_site_symmetry_3
_geom_angle_publ_flag
N1 C1 C10 108.5(9) . . ?
N1 C1 C2 126.3(9) . . ?
C10 C1 C2 125.2(10) . . ?
O1 C2 C1 122.5(10) . . ?
O1 C2 C3 123.6(10) . . ?
C1 C2 C3 113.9(9) . . ?
C4 C3 C8 119.2(10) . . ?
C4 C3 C2 119.1(10) . . ?
C8 C3 C2 121.7(10) . . ?
C5 C4 C3 120.4(11) . . ?
C5 C4 H2 119.8 . . ?
C3 C4 H2 119.8 . . ?
C6 C5 C4 120.0(12) . . ?
C6 C5 H3 120.0 . . ?
C4 C5 H3 120.0 . . ?
C5 C6 C7 121.0(12) . . ?
C5 C6 H4 119.5 . . ?
C7 C6 H4 119.5 . . ?
C8 C7 C6 120.2(11) . . ?
C8 C7 H5 119.9 . . ?
C6 C7 H5 119.9 . . ?
C7 C8 C3 119.2(10) . . ?
C7 C8 C9 119.0(10) . . ?
C3 C8 C9 121.7(10) . . ?
O2 C9 C10 121.8(10) . . ?
O2 C9 C8 122.5(9) . . ?
C10 C9 C8 115.7(9) . . ?
C1 C10 C11 107.9(8) . . ?
C1 C10 C9 121.7(10) . . ?
C11 C10 C9 130.4(8) . . ?
C12 C11 C10 106.1(8) . . ?
C12 C11 C20 126.9(9) . . ?
C10 C11 C20 126.9(8) . . ?
N1 C12 C11 108.1(9) . . ?
N1 C12 C13 118.9(8) . . ?
C11 C12 C13 133.1(9) . . ?
C14 C13 C19 119.7(10) . . ?
C14 C13 C12 121.9(9) . . ?
C19 C13 C12 118.4(10) . . ?
C13 C14 C15 119.4(10) . . ?
C13 C14 H6 120.3 . . ?
C15 C14 H6 120.3 . . ?
C16 C15 C14 120.8(11) . . ?
C16 C15 H7 119.6 . . ?
C14 C15 H7 119.6 . . ?
C18 C16 C15 118.7(11) . . ?
C18 C16 C17 120.9(11) . . ?
C15 C16 C17 120.4(12) . . ?
F3 C17 F1 108.4(13) . . ?
F3 C17 F2 103.0(13) . . ?
F1 C17 F2 100.2(13) . . ?
F3 C17 C16 115.6(14) . . ?
F1 C17 C16 113.2(13) . . ?
F2 C17 C16 114.9(12) . . ?
C16 C18 C19 121.5(10) . . ?
C16 C18 H8 119.3 . . ?
C19 C18 H8 119.3 . . ?
C18 C19 C13 119.9(10) . . ?
C18 C19 H9 120.0 . . ?
C13 C19 H9 120.0 . . ?
C11 C20 C21 112.7(8) . . ?
C11 C20 C25 111.0(8) . . ?
C21 C20 C25 115.3(8) . . ?
C11 C20 H10 105.7 . . ?
C21 C20 H10 105.7 . . ?
C25 C20 H10 105.7 . . ?
O3 C21 N2 120.5(9) . . ?
O3 C21 C20 122.3(8) . . ?
N2 C21 C20 117.1(9) . . ?
N2 C22 H16 109.5 . . ?
N2 C22 H15 109.5 . . ?
H16 C22 H15 109.5 . . ?
N2 C22 H14 109.5 . . ?
H16 C22 H14 109.5 . . ?
H15 C22 H14 109.5 . . ?
O5 C23 N3 121.5(9) . . ?
O5 C23 N2 121.0(10) . . ?
N3 C23 N2 117.4(9) . . ?
N3 C24 H13 109.5 . . ?
N3 C24 H11 109.5 . . ?
H13 C24 H11 109.5 . . ?
N3 C24 H12 109.5 . . ?
H13 C24 H12 109.5 . . ?
H11 C24 H12 109.5 . . ?
O4 C25 N3 121.2(10) . . ?
O4 C25 C20 121.6(9) . . ?
N3 C25 C20 117.1(9) . . ?
C1 N1 C12 109.4(8) . . ?
C1 N1 H1 125.3 . . ?
C12 N1 H1 125.3 . . ?
C21 N2 C23 124.9(9) . . ?
C21 N2 C22 117.7(8) . . ?
C23 N2 C22 117.3(8) . . ?
C25 N3 C23 125.3(9) . . ?
C25 N3 C24 117.8(9) . . ?
C23 N3 C24 116.9(8) . . ?

loop_
_geom_bond_atom_site_label_1
_geom_bond_atom_site_label_2
_geom_bond_distance
_geom_bond_site_symmetry_2
_geom_bond_publ_flag
C1 N1 1.346(11) . ?
C1 C10 1.372(11) . ?
C1 C2 1.443(13) . ?
C2 O1 1.218(10) . ?
C2 C3 1.491(13) . ?
C3 C4 1.385(12) . ?
C3 C8 1.400(12) . ?
C4 C5 1.380(14) . ?
C4 H2 0.9300 . ?
C5 C6 1.349(14) . ?
C5 H3 0.9300 . ?
C6 C7 1.378(13) . ?
C6 H4 0.9300 . ?
C7 C8 1.376(13) . ?
C7 H5 0.9300 . ?
C8 C9 1.482(13) . ?
C9 O2 1.226(10) . ?
C9 C10 1.446(12) . ?
C10 C11 1.415(12) . ?
C11 C12 1.387(12) . ?
C11 C20 1.495(11) . ?
C12 N1 1.376(10) . ?
C12 C13 1.466(13) . ?
C13 C14 1.382(12) . ?
C13 C19 1.393(12) . ?
C14 C15 1.396(13) . ?
C14 H6 0.9300 . ?
C15 C16 1.394(13) . ?
C15 H7 0.9300 . ?
C16 C18 1.366(13) . ?
C16 C17 1.440(15) . ?
C17 F3 1.276(15) . ?
C17 F1 1.293(16) . ?
C17 F2 1.329(13) . ?
C18 C19 1.379(12) . ?
C18 H8 0.9300 . ?
C19 H9 0.9300 . ?
C20 C21 1.500(12) . ?
C20 C25 1.505(12) . ?
C20 H10 0.9800 . ?
C21 O3 1.211(10) . ?
C21 N2 1.364(10) . ?
C22 N2 1.450(10) . ?
C22 H16 0.9600 . ?
C22 H15 0.9600 . ?
C22 H14 0.9600 . ?
C23 O5 1.200(10) . ?
C23 N3 1.374(12) . ?
C23 N2 1.386(11) . ?
C24 N3 1.472(10) . ?
C24 H13 0.9600 . ?
C24 H11 0.9600 . ?
C24 H12 0.9600 . ?
C25 O4 1.213(11) . ?
C25 N3 1.359(11) . ?
N1 H1 0.8600 . ?

loop_
_geom_torsion_atom_site_label_1
_geom_torsion_atom_site_label_2
_geom_torsion_atom_site_label_3
_geom_torsion_atom_site_label_4
_geom_torsion
_geom_torsion_site_symmetry_1
_geom_torsion_site_symmetry_2
_geom_torsion_site_symmetry_3
_geom_torsion_site_symmetry_4
_geom_torsion_publ_flag
N1 C1 C2 O1 4.4(18) . . . . ?
C10 C1 C2 O1 -176.2(11) . . . . ?
N1 C1 C2 C3 -176.6(10) . . . . ?
C10 C1 C2 C3 2.8(15) . . . . ?
O1 C2 C3 C4 -6.1(16) . . . . ?
C1 C2 C3 C4 175.0(9) . . . . ?
O1 C2 C3 C8 174.5(10) . . . . ?
C1 C2 C3 C8 -4.4(14) . . . . ?
C8 C3 C4 C5 -1.2(16) . . . . ?
C2 C3 C4 C5 179.4(10) . . . . ?
C3 C4 C5 C6 2.0(18) . . . . ?
C4 C5 C6 C7 -3.1(19) . . . . ?
C5 C6 C7 C8 3.3(19) . . . . ?
C6 C7 C8 C3 -2.4(17) . . . . ?
C6 C7 C8 C9 175.8(10) . . . . ?
C4 C3 C8 C7 1.4(15) . . . . ?
C2 C3 C8 C7 -179.2(10) . . . . ?
C4 C3 C8 C9 -176.8(9) . . . . ?
C2 C3 C8 C9 2.6(15) . . . . ?
C7 C8 C9 O2 3.4(15) . . . . ?
C3 C8 C9 O2 -178.4(9) . . . . ?
C7 C8 C9 C10 -177.1(9) . . . . ?
C3 C8 C9 C10 1.1(13) . . . . ?
N1 C1 C10 C11 -2.6(12) . . . . ?
C2 C1 C10 C11 177.9(10) . . . . ?
N1 C1 C10 C9 -179.7(9) . . . . ?
C2 C1 C10 C9 0.8(16) . . . . ?
O2 C9 C10 C1 176.7(10) . . . . ?
C8 C9 C10 C1 -2.8(14) . . . . ?
O2 C9 C10 C11 0.3(17) . . . . ?
C8 C9 C10 C11 -179.2(10) . . . . ?
C1 C10 C11 C12 3.3(11) . . . . ?
C9 C10 C11 C12 -179.9(10) . . . . ?
C1 C10 C11 C20 179.4(9) . . . . ?
C9 C10 C11 C20 -3.8(17) . . . . ?
C10 C11 C12 N1 -2.8(11) . . . . ?
C20 C11 C12 N1 -178.9(9) . . . . ?
C10 C11 C12 C13 177.0(11) . . . . ?
C20 C11 C12 C13 0.9(18) . . . . ?
N1 C12 C13 C14 -137.0(9) . . . . ?
C11 C12 C13 C14 43.2(17) . . . . ?
N1 C12 C13 C19 44.2(14) . . . . ?
C11 C12 C13 C19 -135.6(11) . . . . ?
C19 C13 C14 C15 0.4(15) . . . . ?
C12 C13 C14 C15 -178.4(10) . . . . ?
C13 C14 C15 C16 -0.6(16) . . . . ?
C14 C15 C16 C18 -0.3(16) . . . . ?
C14 C15 C16 C17 178.7(12) . . . . ?
C18 C16 C17 F3 -38(2) . . . . ?
C15 C16 C17 F3 142.8(13) . . . . ?
C18 C16 C17 F1 87.7(16) . . . . ?
C15 C16 C17 F1 -91.3(16) . . . . ?
C18 C16 C17 F2 -158.0(12) . . . . ?
C15 C16 C17 F2 23(2) . . . . ?
C15 C16 C18 C19 1.4(16) . . . . ?
C17 C16 C18 C19 -177.6(12) . . . . ?
C16 C18 C19 C13 -1.6(16) . . . . ?
C14 C13 C19 C18 0.6(15) . . . . ?
C12 C13 C19 C18 179.5(10) . . . . ?
C12 C11 C20 C21 121.8(10) . . . . ?
C10 C11 C20 C21 -53.6(13) . . . . ?
C12 C11 C20 C25 -107.2(11) . . . . ?
C10 C11 C20 C25 77.5(12) . . . . ?
C11 C20 C21 O3 -36.0(13) . . . . ?
C25 C20 C21 O3 -164.9(10) . . . . ?
C11 C20 C21 N2 147.4(8) . . . . ?
C25 C20 C21 N2 18.5(12) . . . . ?
C11 C20 C25 O4 34.4(14) . . . . ?
C21 C20 C25 O4 164.1(10) . . . . ?
C11 C20 C25 N3 -148.2(9) . . . . ?
C21 C20 C25 N3 -18.5(13) . . . . ?
C10 C1 N1 C12 0.8(12) . . . . ?
C2 C1 N1 C12 -179.7(10) . . . . ?
C11 C12 N1 C1 1.3(11) . . . . ?
C13 C12 N1 C1 -178.6(9) . . . . ?
O3 C21 N2 C23 174.4(10) . . . . ?
C20 C21 N2 C23 -9.0(14) . . . . ?
O3 C21 N2 C22 -2.4(14) . . . . ?
C20 C21 N2 C22 174.3(8) . . . . ?
O5 C23 N2 C21 -177.6(10) . . . . ?
N3 C23 N2 C21 -1.7(15) . . . . ?
O5 C23 N2 C22 -0.8(15) . . . . ?
N3 C23 N2 C22 175.1(9) . . . . ?
O4 C25 N3 C23 -173.7(11) . . . . ?
C20 C25 N3 C23 8.9(15) . . . . ?
O4 C25 N3 C24 5.2(16) . . . . ?
C20 C25 N3 C24 -172.2(9) . . . . ?
O5 C23 N3 C25 177.6(11) . . . . ?
N2 C23 N3 C25 1.7(16) . . . . ?
O5 C23 N3 C24 -1.3(16) . . . . ?
N2 C23 N3 C24 -177.3(9) . . . . ?
